data_4086952
loop_
_publ_author_name
'Pal, Shrinwantu'
'Kusumoto, Shuhei'
'Nozaki, Kyoko'

_publ_section_title
;
 Facile Styrene Formation from Ethylene and a Phenylplatinum(II) Complex
 Leading to an Observable Platinum(II) Hydride
;
_journal_issue 3
_journal_name_full Organometallics
_journal_page_first 502
_journal_paper_doi 10.1021/acs.organomet.6b00892
_journal_volume 36
_journal_year 2017
_chemical_formula_sum 'C34 H48 K O5 P Pt S'
_chemical_formula_weight 833.94
_space_group_crystal_system monoclinic
_space_group_IT_number 14
_space_group_name_Hall '-P 2yn'
_space_group_name_H-M_alt 'P 1 21/n 1'
_symmetry_cell_setting monoclinic
_symmetry_space_group_name_Hall '-P 2yn'
_symmetry_space_group_name_H-M 'P 1 21/n 1'
_atom_sites_solution_hydrogens geom
_audit_creation_method SHELXL-2014/7
_cell_angle_alpha 90
_cell_angle_beta 93.252(5)
_cell_angle_gamma 90
_cell_formula_units_Z 4
_cell_length_a 11.049(4)
_cell_length_b 13.388(5)
_cell_length_c 23.336(8)
_cell_measurement_reflns_used 11642
_cell_measurement_temperature 93
_cell_measurement_theta_max 31.0
_cell_measurement_theta_min 2.3
_cell_volume 3446(2)
_computing_cell_refinement
;
Rigaku CrystalClear-SM Expert 2.0 r3
;
_computing_data_collection
;
Rigaku CrystalClear-SM Expert 2.0 r3
;
_computing_data_reduction
;
Rigaku CrystalClear-SM Expert 2.0 r3
;
_computing_molecular_graphics 'Yadokari-XG 2009 (Wakita Nemoto et al., 2009)'
_computing_publication_material 'Yadokari-XG 2009 (Wakita,Nemoto et al., 2009)'
_computing_structure_refinement 'SHELXL-2014/7 (Sheldrick, 2014)'
_diffrn_ambient_temperature 93
_diffrn_detector_area_resol_mean 28.6533
_diffrn_measured_fraction_theta_full 0.999
_diffrn_measured_fraction_theta_max 0.935
_diffrn_measurement_device_type
;
Rigaku CrystalClear-SM Expert 2.0 r3
;
_diffrn_measurement_method 'profile data from \w-scans'
_diffrn_radiation_monochromator Confocal
_diffrn_radiation_type MoK\a
_diffrn_radiation_wavelength 0.71075
_diffrn_reflns_av_R_equivalents 0.0727
_diffrn_reflns_av_unetI/netI 0.0542
_diffrn_reflns_Laue_measured_fraction_full 0.999
_diffrn_reflns_Laue_measured_fraction_max 0.935
_diffrn_reflns_limit_h_max 15
_diffrn_reflns_limit_h_min -16
_diffrn_reflns_limit_k_max 19
_diffrn_reflns_limit_k_min -19
_diffrn_reflns_limit_l_max 32
_diffrn_reflns_limit_l_min -34
_diffrn_reflns_number 61851
_diffrn_reflns_point_group_measured_fraction_full 0.999
_diffrn_reflns_point_group_measured_fraction_max 0.935
_diffrn_reflns_theta_full 25.242
_diffrn_reflns_theta_max 31.320
_diffrn_reflns_theta_min 2.318
_diffrn_source 'Rotating Anode'
_exptl_absorpt_coefficient_mu 4.338
_exptl_absorpt_correction_T_max 0.898
_exptl_absorpt_correction_T_min 0.454
_exptl_absorpt_correction_type numerical
_exptl_crystal_colour Colorless
_exptl_crystal_density_diffrn 1.607
_exptl_crystal_description Prism
_exptl_crystal_F_000 1680
_exptl_crystal_size_max 0.20
_exptl_crystal_size_mid 0.04
_exptl_crystal_size_min 0.02
_refine_diff_density_max 1.539
_refine_diff_density_min -2.964
_refine_diff_density_rms 0.238
_refine_ls_extinction_method none
_refine_ls_goodness_of_fit_ref 1.123
_refine_ls_matrix_type full
_refine_ls_number_parameters 394
_refine_ls_number_reflns 10563
_refine_ls_number_restraints 0
_refine_ls_restrained_S_all 1.123
_refine_ls_R_factor_all 0.0731
_refine_ls_R_factor_gt 0.0614
_refine_ls_shift/su_max 0.002
_refine_ls_shift/su_mean 0.000
_refine_ls_structure_factor_coef Fsqd
_refine_ls_weighting_details 'w=1/[\s^2^(Fo^2^)+(0.0327P)^2^+38.6331P] where P=(Fo^2^+2Fc^2^)/3'
_refine_ls_weighting_scheme calc
_refine_ls_wR_factor_gt 0.1220
_refine_ls_wR_factor_ref 0.1301
_reflns_Friedel_coverage 0.000
_reflns_number_gt 9418
_reflns_number_total 10563
_reflns_threshold_expression 'I > 2\s(I)'
_cod_data_source_file complex6.cif
_cod_data_source_block complex6
_cod_depositor_comments
;
The following automatic conversions were performed:

'_exptl_absorpt_correction_type' value 'Numerical' changed to
'numerical' according to
/usr/data/users/saulius/crontab/automatic-downloads/rss-feeds/ACS/lib/dictionaries/cif_core.dic
dictionary named 'cif_core.dic' version 2.4.2 from 2011-04-26.

Automatic conversion script
Id: cif_fix_values 4268 2015-11-12 08:31:59Z antanas 

 Adding full bibliography for 4086950--4086953.cif.
;
_cod_original_sg_symbol_H-M 'P 21/n'
_cod_database_code 4086952
_shelx_shelxl_version_number 2014/7
_shelx_space_group_comment
;
The symmetry employed for this shelxl refinement is uniquely defined
by the following loop, which should always be used as a source of
symmetry information in preference to the above space-group names.
They are only intended as comments.
;
_shelx_estimated_absorpt_t_min 0.477
_shelx_estimated_absorpt_t_max 0.918

loop_
_space_group_symop_operation_xyz
'x, y, z'
'-x+1/2, y+1/2, -z+1/2'
'-x, -y, -z'
'x-1/2, -y-1/2, z-1/2'

loop_
_atom_site_label
_atom_site_type_symbol
_atom_site_fract_x
_atom_site_fract_y
_atom_site_fract_z
_atom_site_U_iso_or_equiv
_atom_site_adp_type
_atom_site_occupancy
_atom_site_site_symmetry_order
_atom_site_calc_flag
_atom_site_refinement_flags_posn
_atom_site_refinement_flags_adp
Pt1 Pt 0.62976(2) 0.43736(2) 0.69555(2) 0.01475(7) Uani 1 1 d . .
P1 P 0.45489(12) 0.44071(11) 0.75013(6) 0.0140(3) Uani 1 1 d . .
C1 C 0.3125(5) 0.4704(4) 0.7076(2) 0.0139(10) Uani 1 1 d . .
C2 C 0.2013(5) 0.4535(5) 0.7324(3) 0.0197(12) Uani 1 1 d . .
H2 H 0.2025 0.4285 0.7706 0.024 Uiso 1 1 calc R U
C3 C 0.0898(5) 0.4717(5) 0.7039(3) 0.0211(12) Uani 1 1 d . .
H3 H 0.0169 0.4574 0.7220 0.025 Uiso 1 1 calc R U
C4 C 0.0854(5) 0.5104(4) 0.6492(3) 0.0193(12) Uani 1 1 d . .
H4 H 0.0096 0.5248 0.6297 0.023 Uiso 1 1 calc R U
C5 C 0.1932(5) 0.5282(5) 0.6228(3) 0.0195(11) Uani 1 1 d . .
H5 H 0.1909 0.5548 0.5850 0.023 Uiso 1 1 calc R U
C6 C 0.3035(5) 0.5074(4) 0.6512(2) 0.0154(10) Uani 1 1 d . .
S1 S 0.43311(12) 0.52992(11) 0.61126(6) 0.0172(3) Uani 1 1 d . .
O1 O 0.4916(4) 0.6190(3) 0.6324(2) 0.0237(9) Uani 1 1 d . .
O2 O 0.5068(3) 0.4373(3) 0.61994(17) 0.0179(8) Uani 1 1 d . .
O3 O 0.3924(4) 0.5337(4) 0.55103(19) 0.0256(10) Uani 1 1 d . .
K1 K 0.4375(3) 0.6267(3) 0.47031(13) 0.1016(13) Uani 1 1 d . .
O4 O 0.6261(6) 0.7150(6) 0.4872(3) 0.0549(19) Uani 1 1 d . .
C7 C 0.6414(7) 0.7694(6) 0.5396(3) 0.0351(17) Uani 1 1 d . .
H7 H 0.6062 0.7324 0.5714 0.042 Uiso 1 1 calc R U
H7A H 0.6017 0.8356 0.5359 0.042 Uiso 1 1 calc R U
O5 O 0.3542(6) 0.7686(5) 0.4898(3) 0.0533(17) Uani 1 1 d . .
C8 C 0.7750(8) 0.7808(7) 0.5503(4) 0.046(2) Uani 1 1 d . .
H8 H 0.8113 0.7209 0.5693 0.055 Uiso 1 1 calc R U
H8A H 0.7951 0.8404 0.5741 0.055 Uiso 1 1 calc R U
C9 C 0.8172(8) 0.7929(8) 0.4898(4) 0.053(2) Uani 1 1 d . .
H9 H 0.8127 0.8635 0.4774 0.063 Uiso 1 1 calc R U
H9A H 0.9014 0.7687 0.4872 0.063 Uiso 1 1 calc R U
C10 C 0.7298(8) 0.7295(7) 0.4547(4) 0.0427(19) Uani 1 1 d . .
H10 H 0.7064 0.7631 0.4179 0.051 Uiso 1 1 calc R U
H10A H 0.7672 0.6643 0.4462 0.051 Uiso 1 1 calc R U
C11 C 0.2775(9) 0.8001(7) 0.5343(4) 0.049(2) Uani 1 1 d . .
H11 H 0.3270 0.8159 0.5698 0.058 Uiso 1 1 calc R U
H11A H 0.2197 0.7463 0.5429 0.058 Uiso 1 1 calc R U
C12 C 0.2100(10) 0.8916(8) 0.5126(4) 0.058(3) Uani 1 1 d . .
H12 H 0.1890 0.9363 0.5443 0.069 Uiso 1 1 calc R U
H12A H 0.1356 0.8741 0.4890 0.069 Uiso 1 1 calc R U
C13 C 0.3088(10) 0.9383(7) 0.4756(4) 0.057(3) Uani 1 1 d . .
H13 H 0.2723 0.9841 0.4461 0.069 Uiso 1 1 calc R U
H13A H 0.3702 0.9751 0.4998 0.069 Uiso 1 1 calc R U
C14 C 0.3637(9) 0.8479(7) 0.4483(4) 0.051(2) Uani 1 1 d . .
H14 H 0.3185 0.8307 0.4118 0.061 Uiso 1 1 calc R U
H14A H 0.4496 0.8604 0.4405 0.061 Uiso 1 1 calc R U
C15 C 0.4260(5) 0.3104(4) 0.7776(3) 0.0180(11) Uani 1 1 d . .
C16 C 0.3702(6) 0.2505(5) 0.7272(3) 0.0297(15) Uani 1 1 d . .
H16 H 0.4167 0.2620 0.6933 0.045 Uiso 1 1 calc R U
H16A H 0.2861 0.2718 0.7191 0.045 Uiso 1 1 calc R U
H16B H 0.3719 0.1793 0.7368 0.045 Uiso 1 1 calc R U
C17 C 0.3488(6) 0.2987(5) 0.8304(4) 0.0353(17) Uani 1 1 d . .
H17 H 0.2656 0.3203 0.8204 0.053 Uiso 1 1 calc R U
H17A H 0.3834 0.3399 0.8619 0.053 Uiso 1 1 calc R U
H17B H 0.3486 0.2285 0.8423 0.053 Uiso 1 1 calc R U
C18 C 0.5516(5) 0.2653(5) 0.7941(3) 0.0239(13) Uani 1 1 d . .
H18 H 0.5418 0.1971 0.8083 0.036 Uiso 1 1 calc R U
H18A H 0.5926 0.3061 0.8242 0.036 Uiso 1 1 calc R U
H18B H 0.6004 0.2640 0.7603 0.036 Uiso 1 1 calc R U
C19 C 0.4541(5) 0.5381(5) 0.8085(3) 0.0190(11) Uani 1 1 d . .
C20 C 0.3351(5) 0.5540(5) 0.8384(3) 0.0228(12) Uani 1 1 d . .
H20 H 0.3472 0.6051 0.8683 0.034 Uiso 1 1 calc R U
H20A H 0.3105 0.4912 0.8559 0.034 Uiso 1 1 calc R U
H20B H 0.2717 0.5760 0.8101 0.034 Uiso 1 1 calc R U
C21 C 0.4869(6) 0.6355(4) 0.7785(3) 0.0217(12) Uani 1 1 d . .
H21 H 0.4254 0.6502 0.7478 0.033 Uiso 1 1 calc R U
H21A H 0.5662 0.6283 0.7622 0.033 Uiso 1 1 calc R U
H21B H 0.4901 0.6903 0.8064 0.033 Uiso 1 1 calc R U
C22 C 0.5540(5) 0.5120(5) 0.8546(3) 0.0217(12) Uani 1 1 d . .
H22 H 0.6294 0.4970 0.8361 0.033 Uiso 1 1 calc R U
H22A H 0.5293 0.4536 0.8763 0.033 Uiso 1 1 calc R U
H22B H 0.5672 0.5688 0.8807 0.033 Uiso 1 1 calc R U
C23 C 0.7640(5) 0.4440(4) 0.7560(3) 0.0169(11) Uani 1 1 d . .
C24 C 0.8244(5) 0.3610(5) 0.7802(3) 0.0187(11) Uani 1 1 d . .
H24 H 0.7993 0.2962 0.7680 0.022 Uiso 1 1 calc R U
C25 C 0.9199(5) 0.3699(6) 0.8215(3) 0.0258(14) Uani 1 1 d . .
H25 H 0.9581 0.3117 0.8372 0.031 Uiso 1 1 calc R U
C26 C 0.9593(6) 0.4637(6) 0.8396(3) 0.0305(16) Uani 1 1 d . .
H26 H 1.0229 0.4704 0.8685 0.037 Uiso 1 1 calc R U
C27 C 0.9043(6) 0.5474(6) 0.8150(3) 0.0273(14) Uani 1 1 d . .
H27 H 0.9318 0.6119 0.8266 0.033 Uiso 1 1 calc R U
C28 C 0.8090(5) 0.5386(5) 0.7733(3) 0.0211(12) Uani 1 1 d . .
H28 H 0.7740 0.5971 0.7564 0.025 Uiso 1 1 calc R U
C29 C 0.7601(5) 0.4231(5) 0.6374(2) 0.0167(11) Uani 1 1 d . .
C30 C 0.8349(5) 0.3404(5) 0.6347(3) 0.0221(12) Uani 1 1 d . .
H30 H 0.8364 0.2927 0.6649 0.026 Uiso 1 1 calc R U
C31 C 0.9082(6) 0.3252(5) 0.5885(3) 0.0268(13) Uani 1 1 d . .
H31 H 0.9582 0.2676 0.5877 0.032 Uiso 1 1 calc R U
C32 C 0.9086(6) 0.3933(6) 0.5441(3) 0.0287(15) Uani 1 1 d . .
H32 H 0.9575 0.3825 0.5124 0.034 Uiso 1 1 calc R U
C33 C 0.8367(5) 0.4777(6) 0.5464(3) 0.0257(13) Uani 1 1 d . .
H33 H 0.8370 0.5257 0.5165 0.031 Uiso 1 1 calc R U
C34 C 0.7639(5) 0.4927(5) 0.5924(3) 0.0218(12) Uani 1 1 d . .
H34 H 0.7156 0.5513 0.5933 0.026 Uiso 1 1 calc R U

loop_
_atom_site_aniso_label
_atom_site_aniso_U_11
_atom_site_aniso_U_22
_atom_site_aniso_U_33
_atom_site_aniso_U_23
_atom_site_aniso_U_13
_atom_site_aniso_U_12
Pt1 0.01033(9) 0.01624(10) 0.01767(12) 0.00161(8) 0.00073(7) 0.00035(7)
P1 0.0117(5) 0.0138(6) 0.0166(7) 0.0007(5) 0.0011(5) -0.0007(5)
C1 0.012(2) 0.016(2) 0.014(3) -0.001(2) 0.0015(18) -0.0011(18)
C2 0.014(2) 0.023(3) 0.022(3) -0.001(2) 0.003(2) -0.002(2)
C3 0.012(2) 0.023(3) 0.029(3) -0.006(2) 0.003(2) -0.002(2)
C4 0.013(2) 0.019(3) 0.026(3) -0.009(2) -0.001(2) 0.0032(19)
C5 0.015(2) 0.023(3) 0.021(3) -0.002(2) 0.001(2) 0.002(2)
C6 0.015(2) 0.017(3) 0.014(3) 0.000(2) 0.0038(19) 0.0005(19)
S1 0.0123(5) 0.0244(7) 0.0150(7) 0.0016(5) 0.0013(5) 0.0010(5)
O1 0.0180(19) 0.023(2) 0.030(3) 0.0019(19) 0.0025(17) -0.0027(16)
O2 0.0127(17) 0.025(2) 0.016(2) 0.0002(17) 0.0010(14) 0.0042(15)
O3 0.0180(19) 0.045(3) 0.014(2) 0.004(2) 0.0015(16) 0.0038(18)
K1 0.126(3) 0.118(3) 0.0652(18) -0.0326(18) 0.0384(18) -0.071(2)
O4 0.046(3) 0.079(5) 0.041(4) -0.030(3) 0.017(3) -0.024(3)
C7 0.049(4) 0.030(4) 0.027(4) -0.007(3) 0.011(3) -0.014(3)
O5 0.060(4) 0.060(4) 0.041(4) 0.019(3) 0.019(3) -0.001(3)
C8 0.055(5) 0.034(4) 0.047(5) -0.001(4) -0.010(4) -0.005(4)
C9 0.036(4) 0.071(7) 0.052(6) -0.016(5) 0.015(4) -0.004(4)
C10 0.050(5) 0.044(5) 0.036(4) -0.004(4) 0.015(4) -0.002(4)
C11 0.061(5) 0.047(5) 0.038(5) 0.000(4) 0.008(4) -0.010(4)
C12 0.070(7) 0.059(6) 0.044(6) -0.009(5) 0.004(5) 0.001(5)
C13 0.079(7) 0.039(5) 0.053(6) 0.013(4) -0.006(5) -0.017(5)
C14 0.054(5) 0.052(5) 0.047(5) 0.019(4) 0.002(4) -0.009(4)
C15 0.018(2) 0.012(2) 0.024(3) 0.005(2) 0.004(2) -0.0014(19)
C16 0.023(3) 0.016(3) 0.050(5) -0.004(3) -0.003(3) 0.001(2)
C17 0.028(3) 0.025(3) 0.055(5) 0.020(3) 0.015(3) 0.002(3)
C18 0.019(3) 0.022(3) 0.031(4) 0.005(3) 0.004(2) 0.003(2)
C19 0.015(2) 0.021(3) 0.021(3) -0.001(2) 0.000(2) 0.000(2)
C20 0.017(2) 0.031(3) 0.020(3) 0.002(3) 0.002(2) 0.003(2)
C21 0.025(3) 0.015(3) 0.025(3) -0.006(2) -0.002(2) 0.000(2)
C22 0.020(3) 0.025(3) 0.020(3) -0.001(2) -0.001(2) 0.001(2)
C23 0.011(2) 0.019(3) 0.020(3) 0.002(2) -0.0017(19) 0.0008(19)
C24 0.015(2) 0.023(3) 0.018(3) 0.002(2) 0.006(2) 0.004(2)
C25 0.019(3) 0.041(4) 0.018(3) 0.008(3) -0.001(2) 0.000(2)
C26 0.019(3) 0.055(5) 0.017(3) 0.003(3) -0.001(2) -0.005(3)
C27 0.020(3) 0.037(4) 0.026(3) -0.011(3) 0.008(2) -0.009(2)
C28 0.017(2) 0.022(3) 0.025(3) 0.001(2) 0.002(2) -0.002(2)
C29 0.012(2) 0.026(3) 0.012(3) 0.000(2) 0.0015(18) 0.001(2)
C30 0.023(3) 0.025(3) 0.018(3) -0.002(2) 0.002(2) -0.001(2)
C31 0.026(3) 0.028(3) 0.027(3) -0.006(3) 0.006(2) 0.004(2)
C32 0.020(3) 0.048(4) 0.018(3) -0.009(3) 0.006(2) -0.006(3)
C33 0.017(3) 0.039(4) 0.021(3) 0.005(3) -0.002(2) -0.003(2)
C34 0.012(2) 0.028(3) 0.025(3) 0.004(3) 0.003(2) 0.001(2)

loop_
_atom_type_symbol
_atom_type_description
_atom_type_scat_dispersion_real
_atom_type_scat_dispersion_imag
_atom_type_scat_source
C C 0.0033 0.0016 'International Tables Vol C Tables 4.2.6.8 and 6.1.1.4'
H H 0.0000 0.0000 'International Tables Vol C Tables 4.2.6.8 and 6.1.1.4'
K K 0.2009 0.2494 'International Tables Vol C Tables 4.2.6.8 and 6.1.1.4'
O O 0.0106 0.0060 'International Tables Vol C Tables 4.2.6.8 and 6.1.1.4'
P P 0.1023 0.0942 'International Tables Vol C Tables 4.2.6.8 and 6.1.1.4'
Pt Pt -1.7033 8.3905 'International Tables Vol C Tables 4.2.6.8 and 6.1.1.4'
S S 0.1246 0.1234 'International Tables Vol C Tables 4.2.6.8 and 6.1.1.4'

loop_
_geom_angle_atom_site_label_1
_geom_angle_atom_site_label_2
_geom_angle_atom_site_label_3
_geom_angle
_geom_angle_site_symmetry_1
_geom_angle_site_symmetry_3
C23 Pt1 C29 87.1(2) . .
C23 Pt1 O2 170.3(2) . .
C29 Pt1 O2 83.81(18) . .
C23 Pt1 P1 102.44(18) . .
C29 Pt1 P1 169.72(16) . .
O2 Pt1 P1 86.85(11) . .
C23 Pt1 K1 141.90(18) . 3_666
C29 Pt1 K1 55.64(16) . 3_666
O2 Pt1 K1 30.25(12) . 3_666
P1 Pt1 K1 114.32(6) . 3_666
C1 P1 C19 101.6(3) . .
C1 P1 C15 103.0(3) . .
C19 P1 C15 112.6(3) . .
C1 P1 Pt1 114.09(18) . .
C19 P1 Pt1 115.97(19) . .
C15 P1 Pt1 108.81(19) . .
C6 C1 C2 115.2(5) . .
C6 C1 P1 126.1(4) . .
C2 C1 P1 118.6(4) . .
C3 C2 C1 123.1(6) . .
C3 C2 H2 118.5 . .
C1 C2 H2 118.5 . .
C4 C3 C2 119.7(5) . .
C4 C3 H3 120.1 . .
C2 C3 H3 120.1 . .
C3 C4 C5 119.2(5) . .
C3 C4 H4 120.4 . .
C5 C4 H4 120.4 . .
C6 C5 C4 120.5(6) . .
C6 C5 H5 119.8 . .
C4 C5 H5 119.8 . .
C5 C6 C1 122.3(5) . .
C5 C6 S1 115.4(4) . .
C1 C6 S1 122.3(4) . .
O1 S1 O3 114.4(3) . .
O1 S1 O2 114.4(2) . .
O3 S1 O2 107.3(3) . .
O1 S1 C6 108.8(3) . .
O3 S1 C6 107.4(3) . .
O2 S1 C6 103.8(3) . .
O1 S1 K1 122.6(2) . 3_666
O3 S1 K1 64.8(2) . 3_666
O2 S1 K1 44.07(18) . 3_666
C6 S1 K1 126.7(2) . 3_666
O1 S1 K1 89.2(2) . .
O3 S1 K1 26.8(2) . .
O2 S1 K1 113.25(19) . .
C6 S1 K1 127.1(2) . .
K1 S1 K1 70.06(13) 3_666 .
S1 O2 Pt1 115.0(2) . .
S1 O2 K1 110.2(2) . 3_666
Pt1 O2 K1 122.5(2) . 3_666
S1 O3 K1 137.0(3) . .
S1 O3 K1 88.4(2) . 3_666
K1 O3 K1 94.9(2) . 3_666
O5 K1 O3 100.7(2) . .
O5 K1 O2 129.3(3) . 3_666
O3 K1 O2 126.7(2) . 3_666
O5 K1 O4 84.8(3) . .
O3 K1 O4 110.6(2) . .
O2 K1 O4 93.2(2) 3_666 .
O5 K1 O3 165.0(2) . 3_666
O3 K1 O3 85.1(2) . 3_666
O2 K1 O3 51.95(15) 3_666 3_666
O4 K1 O3 80.2(2) . 3_666
O5 K1 C34 104.7(3) . 3_666
O3 K1 C34 85.67(19) . 3_666
O2 K1 C34 66.79(17) 3_666 3_666
O4 K1 C34 159.7(2) . 3_666
O3 K1 C34 89.55(18) 3_666 3_666
O5 K1 C14 24.5(2) . .
O3 K1 C14 125.2(3) . .
O2 K1 C14 105.9(2) 3_666 .
O4 K1 C14 77.0(3) . .
O3 K1 C14 147.1(2) 3_666 .
C34 K1 C14 104.1(3) 3_666 .
O5 K1 S1 154.4(2) . 3_666
O3 K1 S1 104.59(19) . 3_666
O2 K1 S1 25.76(11) 3_666 3_666
O4 K1 S1 90.42(19) . 3_666
O3 K1 S1 26.79(9) 3_666 3_666
C34 K1 S1 73.23(14) 3_666 3_666
C14 K1 S1 130.1(2) . 3_666
O5 K1 C29 93.8(3) . 3_666
O3 K1 C29 110.17(18) . 3_666
O2 K1 C29 56.50(15) 3_666 3_666
O4 K1 C29 138.8(2) . 3_666
O3 K1 C29 97.23(16) 3_666 3_666
C34 K1 C29 25.20(16) 3_666 3_666
C14 K1 C29 84.9(2) . 3_666
S1 K1 C29 73.45(12) 3_666 3_666
O5 K1 C7 71.1(3) . .
O3 K1 C7 94.8(2) . .
O2 K1 C7 115.9(2) 3_666 .
O4 K1 C7 22.62(19) . .
O3 K1 C7 94.7(2) 3_666 .
C34 K1 C7 175.8(2) 3_666 .
C14 K1 C7 72.2(2) . .
S1 K1 C7 110.62(18) 3_666 .
C29 K1 C7 153.1(2) 3_666 .
O5 K1 C11 18.5(2) . .
O3 K1 C11 82.4(2) . .
O2 K1 C11 144.8(3) 3_666 .
O4 K1 C11 93.5(3) . .
O3 K1 C11 162.9(2) 3_666 .
C34 K1 C11 100.9(2) 3_666 .
C14 K1 C11 42.9(2) . .
S1 K1 C11 170.3(2) 3_666 .
C29 K1 C11 97.9(2) 3_666 .
C7 K1 C11 75.0(2) . .
O5 K1 C33 89.9(3) . 3_666
O3 K1 C33 68.77(17) . 3_666
O2 K1 C33 91.38(18) 3_666 3_666
O4 K1 C33 174.4(3) . 3_666
O3 K1 C33 105.13(19) 3_666 3_666
C34 K1 C33 24.60(16) 3_666 3_666
C14 K1 C33 98.7(2) . 3_666
S1 K1 C33 95.08(15) 3_666 3_666
C29 K1 C33 43.14(16) 3_666 3_666
C7 K1 C33 152.6(2) . 3_666
C11 K1 C33 81.0(2) . 3_666
C10 O4 C7 109.1(6) . .
C10 O4 K1 134.0(5) . .
C7 O4 K1 116.8(4) . .
O4 C7 C8 105.3(7) . .
O4 C7 K1 40.6(3) . .
C8 C7 K1 141.4(6) . .
O4 C7 H7 110.7 . .
C8 C7 H7 110.7 . .
K1 C7 H7 77.9 . .
O4 C7 H7A 110.7 . .
C8 C7 H7A 110.7 . .
K1 C7 H7A 100.9 . .
H7 C7 H7A 108.8 . .
C11 O5 C14 109.7(7) . .
C11 O5 K1 133.0(5) . .
C14 O5 K1 117.0(6) . .
C7 C8 C9 102.0(7) . .
C7 C8 H8 111.4 . .
C9 C8 H8 111.4 . .
C7 C8 H8A 111.4 . .
C9 C8 H8A 111.4 . .
H8 C8 H8A 109.2 . .
C10 C9 C8 103.0(7) . .
C10 C9 H9 111.2 . .
C8 C9 H9 111.2 . .
C10 C9 H9A 111.2 . .
C8 C9 H9A 111.2 . .
H9 C9 H9A 109.1 . .
O4 C10 C9 107.4(7) . .
O4 C10 H10 110.2 . .
C9 C10 H10 110.2 . .
O4 C10 H10A 110.2 . .
C9 C10 H10A 110.2 . .
H10 C10 H10A 108.5 . .
O5 C11 C12 107.2(8) . .
O5 C11 K1 28.6(4) . .
C12 C11 K1 133.1(6) . .
O5 C11 H11 110.3 . .
C12 C11 H11 110.3 . .
K1 C11 H11 104.1 . .
O5 C11 H11A 110.3 . .
C12 C11 H11A 110.3 . .
K1 C11 H11A 87.1 . .
H11 C11 H11A 108.5 . .
C11 C12 C13 99.4(8) . .
C11 C12 H12 111.9 . .
C13 C12 H12 111.9 . .
C11 C12 H12A 111.9 . .
C13 C12 H12A 111.9 . .
H12 C12 H12A 109.6 . .
C14 C13 C12 102.9(8) . .
C14 C13 H13 111.2 . .
C12 C13 H13 111.2 . .
C14 C13 H13A 111.2 . .
C12 C13 H13A 111.2 . .
H13 C13 H13A 109.1 . .
O5 C14 C13 105.0(8) . .
O5 C14 K1 38.5(4) . .
C13 C14 K1 143.3(6) . .
O5 C14 H14 110.7 . .
C13 C14 H14 110.7 . .
K1 C14 H14 92.0 . .
O5 C14 H14A 110.7 . .
C13 C14 H14A 110.7 . .
K1 C14 H14A 86.9 . .
H14 C14 H14A 108.8 . .
C16 C15 C18 107.8(5) . .
C16 C15 C17 110.2(5) . .
C18 C15 C17 106.9(5) . .
C16 C15 P1 107.0(4) . .
C18 C15 P1 106.2(4) . .
C17 C15 P1 118.3(4) . .
C15 C16 H16 109.5 . .
C15 C16 H16A 109.5 . .
H16 C16 H16A 109.5 . .
C15 C16 H16B 109.5 . .
H16 C16 H16B 109.5 . .
H16A C16 H16B 109.5 . .
C15 C17 H17 109.5 . .
C15 C17 H17A 109.5 . .
H17 C17 H17A 109.5 . .
C15 C17 H17B 109.5 . .
H17 C17 H17B 109.5 . .
H17A C17 H17B 109.5 . .
C15 C18 H18 109.5 . .
C15 C18 H18A 109.5 . .
H18 C18 H18A 109.5 . .
C15 C18 H18B 109.5 . .
H18 C18 H18B 109.5 . .
H18A C18 H18B 109.5 . .
C21 C19 C22 109.5(5) . .
C21 C19 C20 108.6(5) . .
C22 C19 C20 108.3(5) . .
C21 C19 P1 104.3(4) . .
C22 C19 P1 108.4(4) . .
C20 C19 P1 117.6(4) . .
C19 C20 H20 109.5 . .
C19 C20 H20A 109.5 . .
H20 C20 H20A 109.5 . .
C19 C20 H20B 109.5 . .
H20 C20 H20B 109.5 . .
H20A C20 H20B 109.5 . .
C19 C21 H21 109.5 . .
C19 C21 H21A 109.5 . .
H21 C21 H21A 109.5 . .
C19 C21 H21B 109.5 . .
H21 C21 H21B 109.5 . .
H21A C21 H21B 109.5 . .
C19 C22 H22 109.5 . .
C19 C22 H22A 109.5 . .
H22 C22 H22A 109.5 . .
C19 C22 H22B 109.5 . .
H22 C22 H22B 109.5 . .
H22A C22 H22B 109.5 . .
C24 C23 C28 116.4(5) . .
C24 C23 Pt1 124.8(4) . .
C28 C23 Pt1 118.6(4) . .
C25 C24 C23 122.5(6) . .
C25 C24 H24 118.8 . .
C23 C24 H24 118.8 . .
C26 C25 C24 120.0(6) . .
C26 C25 H25 120.0 . .
C24 C25 H25 120.0 . .
C27 C26 C25 118.9(6) . .
C27 C26 H26 120.6 . .
C25 C26 H26 120.6 . .
C26 C27 C28 121.1(6) . .
C26 C27 H27 119.4 . .
C28 C27 H27 119.4 . .
C27 C28 C23 121.0(6) . .
C27 C28 H28 119.5 . .
C23 C28 H28 119.5 . .
C30 C29 C34 116.8(5) . .
C30 C29 Pt1 123.4(5) . .
C34 C29 Pt1 119.1(4) . .
C30 C29 K1 100.0(4) . 3_666
C34 C29 K1 67.1(3) . 3_666
Pt1 C29 K1 93.67(18) . 3_666
C29 C30 C31 121.6(6) . .
C29 C30 H30 119.2 . .
C31 C30 H30 119.2 . .
C32 C31 C30 120.6(6) . .
C32 C31 H31 119.7 . .
C30 C31 H31 119.7 . .
C31 C32 C33 118.8(6) . .
C31 C32 H32 120.6 . .
C33 C32 H32 120.6 . .
C32 C33 C34 120.5(6) . .
C32 C33 K1 100.0(4) . 3_666
C34 C33 K1 65.8(3) . 3_666
C32 C33 H33 119.8 . .
C34 C33 H33 119.8 . .
K1 C33 H33 103.8 3_666 .
C33 C34 C29 121.6(6) . .
C33 C34 K1 89.6(4) . 3_666
C29 C34 K1 87.7(4) . 3_666
C33 C34 H34 119.2 . .
C29 C34 H34 119.2 . .
K1 C34 H34 92.8 3_666 .

loop_
_geom_bond_atom_site_label_1
_geom_bond_atom_site_label_2
_geom_bond_distance
_geom_bond_site_symmetry_2
Pt1 C23 1.990(5) .
Pt1 C29 2.042(6) .
Pt1 O2 2.165(4) .
Pt1 P1 2.3741(16) .
Pt1 K1 3.993(3) 3_666
P1 C1 1.855(5) .
P1 C19 1.886(6) .
P1 C15 1.892(6) .
C1 C6 1.404(8) .
C1 C2 1.407(7) .
C2 C3 1.388(8) .
C2 H2 0.9500 .
C3 C4 1.375(9) .
C3 H3 0.9500 .
C4 C5 1.392(8) .
C4 H4 0.9500 .
C5 C6 1.383(7) .
C5 H5 0.9500 .
C6 S1 1.778(6) .
S1 O1 1.430(5) .
S1 O3 1.452(4) .
S1 O2 1.491(4) .
S1 K1 3.221(4) 3_666
S1 K1 3.538(4) .
O2 K1 2.387(5) 3_666
O3 K1 2.335(6) .
O3 K1 2.915(6) 3_666
K1 O5 2.171(8) .
K1 O2 2.387(5) 3_666
K1 O4 2.409(7) .
K1 O3 2.915(6) 3_666
K1 C34 3.045(7) 3_666
K1 C14 3.107(11) .
K1 S1 3.221(4) 3_666
K1 C29 3.303(6) 3_666
K1 C7 3.306(8) .
K1 C11 3.322(10) .
K1 C33 3.338(7) 3_666
O4 C10 1.423(10) .
O4 C7 1.425(9) .
C7 C8 1.491(11) .
C7 H7 0.9900 .
C7 H7A 0.9900 .
O5 C11 1.438(11) .
O5 C14 1.446(10) .
C8 C9 1.519(13) .
C8 H8 0.9900 .
C8 H8A 0.9900 .
C9 C10 1.496(12) .
C9 H9 0.9900 .
C9 H9A 0.9900 .
C10 H10 0.9900 .
C10 H10A 0.9900 .
C11 C12 1.507(14) .
C11 H11 0.9900 .
C11 H11A 0.9900 .
C12 C13 1.561(14) .
C12 H12 0.9900 .
C12 H12A 0.9900 .
C13 C14 1.510(14) .
C13 H13 0.9900 .
C13 H13A 0.9900 .
C14 H14 0.9900 .
C14 H14A 0.9900 .
C15 C16 1.524(9) .
C15 C18 1.543(8) .
C15 C17 1.545(9) .
C16 H16 0.9800 .
C16 H16A 0.9800 .
C16 H16B 0.9800 .
C17 H17 0.9800 .
C17 H17A 0.9800 .
C17 H17B 0.9800 .
C18 H18 0.9800 .
C18 H18A 0.9800 .
C18 H18B 0.9800 .
C19 C21 1.534(9) .
C19 C22 1.536(8) .
C19 C20 1.538(8) .
C20 H20 0.9800 .
C20 H20A 0.9800 .
C20 H20B 0.9800 .
C21 H21 0.9800 .
C21 H21A 0.9800 .
C21 H21B 0.9800 .
C22 H22 0.9800 .
C22 H22A 0.9800 .
C22 H22B 0.9800 .
C23 C24 1.398(8) .
C23 C28 1.411(8) .
C24 C25 1.393(8) .
C24 H24 0.9500 .
C25 C26 1.387(10) .
C25 H25 0.9500 .
C26 C27 1.383(10) .
C26 H26 0.9500 .
C27 C28 1.397(9) .
C27 H27 0.9500 .
C28 H28 0.9500 .
C29 C30 1.385(8) .
C29 C34 1.407(8) .
C29 K1 3.303(6) 3_666
C30 C31 1.399(9) .
C30 H30 0.9500 .
C31 C32 1.381(10) .
C31 H31 0.9500 .
C32 C33 1.384(10) .
C32 H32 0.9500 .
C33 C34 1.390(9) .
C33 K1 3.338(7) 3_666
C33 H33 0.9500 .
C34 K1 3.045(7) 3_666
C34 H34 0.9500 .

loop_
_geom_torsion_atom_site_label_1
_geom_torsion_atom_site_label_2
_geom_torsion_atom_site_label_3
_geom_torsion_atom_site_label_4
_geom_torsion
_geom_torsion_site_symmetry_1
_geom_torsion_site_symmetry_4
C19 P1 C1 C6 113.2(5) . .
C15 P1 C1 C6 -130.1(5) . .
Pt1 P1 C1 C6 -12.3(6) . .
C19 P1 C1 C2 -67.9(5) . .
C15 P1 C1 C2 48.8(5) . .
Pt1 P1 C1 C2 166.5(4) . .
C6 C1 C2 C3 0.1(9) . .
P1 C1 C2 C3 -178.9(5) . .
C1 C2 C3 C4 -1.7(9) . .
C2 C3 C4 C5 1.7(9) . .
C3 C4 C5 C6 -0.1(9) . .
C4 C5 C6 C1 -1.6(9) . .
C4 C5 C6 S1 177.9(5) . .
C2 C1 C6 C5 1.6(8) . .
P1 C1 C6 C5 -179.5(5) . .
C2 C1 C6 S1 -177.9(4) . .
P1 C1 C6 S1 1.0(8) . .
C5 C6 S1 O1 105.5(5) . .
C1 C6 S1 O1 -75.0(5) . .
C5 C6 S1 O3 -18.9(5) . .
C1 C6 S1 O3 160.6(5) . .
C5 C6 S1 O2 -132.3(5) . .
C1 C6 S1 O2 47.2(5) . .
C5 C6 S1 K1 -90.0(5) . 3_666
C1 C6 S1 K1 89.5(5) . 3_666
C5 C6 S1 K1 1.7(6) . .
C1 C6 S1 K1 -178.8(4) . .
O1 S1 O2 Pt1 31.1(3) . .
O3 S1 O2 Pt1 159.2(2) . .
C6 S1 O2 Pt1 -87.3(3) . .
K1 S1 O2 Pt1 143.5(3) 3_666 .
K1 S1 O2 Pt1 131.31(17) . .
O1 S1 O2 K1 -112.5(3) . 3_666
O3 S1 O2 K1 15.6(3) . 3_666
C6 S1 O2 K1 129.2(2) . 3_666
K1 S1 O2 K1 -12.2(3) . 3_666
O1 S1 O3 K1 20.6(5) . .
O2 S1 O3 K1 -107.5(4) . .
C6 S1 O3 K1 141.5(4) . .
K1 S1 O3 K1 -95.5(4) 3_666 .
O1 S1 O3 K1 116.2(2) . 3_666
O2 S1 O3 K1 -12.0(2) . 3_666
C6 S1 O3 K1 -123.0(2) . 3_666
K1 S1 O3 K1 95.5(4) . 3_666
C10 O4 C7 C8 -24.3(9) . .
K1 O4 C7 C8 157.9(5) . .
C10 O4 C7 K1 177.8(10) . .
O4 C7 C8 C9 35.4(9) . .
K1 C7 C8 C9 58.5(11) . .
C7 C8 C9 C10 -32.9(9) . .
C7 O4 C10 C9 2.6(10) . .
K1 O4 C10 C9 179.9(7) . .
C8 C9 C10 O4 19.5(10) . .
C14 O5 C11 C12 15.0(10) . .
K1 O5 C11 C12 -157.7(7) . .
C14 O5 C11 K1 172.7(11) . .
O5 C11 C12 C13 -33.2(10) . .
K1 C11 C12 C13 -47.5(11) . .
C11 C12 C13 C14 38.9(9) . .
C11 O5 C14 C13 11.0(10) . .
K1 O5 C14 C13 -174.9(6) . .
C11 O5 C14 K1 -174.0(9) . .
C12 C13 C14 O5 -31.5(10) . .
C12 C13 C14 K1 -36.8(14) . .
C1 P1 C15 C16 45.0(4) . .
C19 P1 C15 C16 153.6(4) . .
Pt1 P1 C15 C16 -76.4(4) . .
C1 P1 C15 C18 159.9(4) . .
C19 P1 C15 C18 -91.5(4) . .
Pt1 P1 C15 C18 38.5(4) . .
C1 P1 C15 C17 -80.1(5) . .
C19 P1 C15 C17 28.5(6) . .
Pt1 P1 C15 C17 158.5(4) . .
C1 P1 C19 C21 -74.1(4) . .
C15 P1 C19 C21 176.5(4) . .
Pt1 P1 C19 C21 50.2(4) . .
C1 P1 C19 C22 169.4(4) . .
C15 P1 C19 C22 59.9(5) . .
Pt1 P1 C19 C22 -66.4(4) . .
C1 P1 C19 C20 46.2(5) . .
C15 P1 C19 C20 -63.2(5) . .
Pt1 P1 C19 C20 170.5(4) . .
C28 C23 C24 C25 3.3(9) . .
Pt1 C23 C24 C25 178.4(5) . .
C23 C24 C25 C26 -0.7(10) . .
C24 C25 C26 C27 -1.7(10) . .
C25 C26 C27 C28 1.3(10) . .
C26 C27 C28 C23 1.5(10) . .
C24 C23 C28 C27 -3.6(9) . .
Pt1 C23 C28 C27 -179.1(5) . .
C34 C29 C30 C31 -1.7(9) . .
Pt1 C29 C30 C31 168.8(5) . .
K1 C29 C30 C31 67.6(6) 3_666 .
C29 C30 C31 C32 0.3(10) . .
C30 C31 C32 C33 1.0(10) . .
C31 C32 C33 C34 -1.0(10) . .
C31 C32 C33 K1 -68.7(6) . 3_666
C32 C33 C34 C29 -0.4(9) . .
K1 C33 C34 C29 87.0(6) 3_666 .
C32 C33 C34 K1 -87.5(6) . 3_666
C30 C29 C34 C33 1.8(9) . .
Pt1 C29 C34 C33 -169.1(5) . .
K1 C29 C34 C33 -88.1(6) 3_666 .
C30 C29 C34 K1 89.9(5) . 3_666
Pt1 C29 C34 K1 -81.0(4) . 3_666
